data_4065879
loop_
_publ_author_name
'Ito, Masato'
'Endo, Yoshinori'
'Tejima, Noriko'
'Ikariya, Takao'

_publ_section_title
;
 Bifunctional Triflylamide-Tethered Cp&#x2032;Rh and Cp&#x2032;Ir
 Complexes: A New Entry for Asymmetric Hydrogenation Catalysts
;
_journal_issue 11
_journal_name_full Organometallics
_journal_page_first 2397
_journal_paper_doi 10.1021/om1001809
_journal_volume 29
_journal_year 2010
_chemical_formula_moiety 'C16 H23 Cl F3 Ir N2 O2 S '
_chemical_formula_sum 'C16 H23 Cl F3 Ir N2 O2 S'
_chemical_formula_weight 592.10
_space_group_IT_number 14
_symmetry_cell_setting monoclinic
_symmetry_Int_Tables_number 14
_symmetry_space_group_name_Hall '-P 2ybc'
_symmetry_space_group_name_H-M 'P 1 21/c 1'
_cell_angle_alpha 90.0000
_cell_angle_beta 97.199(3)
_cell_angle_gamma 90.0000
_cell_formula_units_Z 4
_cell_length_a 11.160(2)
_cell_length_b 8.6411(18)
_cell_length_c 20.518(5)
_cell_measurement_reflns_used 6836
_cell_measurement_temperature 193.1
_cell_measurement_theta_max 27.5
_cell_measurement_theta_min 3.0
_cell_volume 1963.0(7)
_computing_cell_refinement CrystalClear
_computing_data_collection CrystalClear
_computing_data_reduction CrystalStructure
_computing_publication_material 'CrystalStructure 3.8'
_computing_structure_refinement CRYSTALS
_computing_structure_solution SIR97
_diffrn_ambient_temperature 193
_diffrn_detector_area_resol_mean 7.31
_diffrn_measured_fraction_theta_full 0.976
_diffrn_measured_fraction_theta_max 0.978
_diffrn_measurement_device_type 'Rigaku Saturn'
_diffrn_measurement_method \w
_diffrn_radiation_type 'Mo K\a'
_diffrn_radiation_wavelength 0.71070
_diffrn_reflns_av_R_equivalents 0.042
_diffrn_reflns_limit_h_max 14
_diffrn_reflns_limit_h_min -12
_diffrn_reflns_limit_k_max 11
_diffrn_reflns_limit_k_min -11
_diffrn_reflns_limit_l_max 19
_diffrn_reflns_limit_l_min -26
_diffrn_reflns_number 14593
_diffrn_reflns_theta_full 27.50
_diffrn_reflns_theta_max 27.48
_exptl_absorpt_coefficient_mu 7.103
_exptl_absorpt_correction_T_max 0.242
_exptl_absorpt_correction_T_min 0.197
_exptl_absorpt_correction_type multi-scan
_exptl_absorpt_process_details 'Jacobson, R. (1998) Private communication'
_exptl_crystal_colour orange
_exptl_crystal_density_diffrn 2.003
_exptl_crystal_density_method 'not measured'
_exptl_crystal_description block
_exptl_crystal_F_000 1144.00
_exptl_crystal_size_max 0.20
_exptl_crystal_size_mid 0.20
_exptl_crystal_size_min 0.20
_refine_diff_density_max 1.73
_refine_diff_density_min -0.96
_refine_ls_extinction_method none
_refine_ls_goodness_of_fit_ref 1.000
_refine_ls_hydrogen_treatment refall
_refine_ls_number_parameters 267
_refine_ls_number_reflns 4403
_refine_ls_R_factor_gt 0.0258
_refine_ls_shift/su_max 0.0000
_refine_ls_structure_factor_coef Fsqd
_refine_ls_weighting_details 'w = 1/[0.0010Fo^2^ + 0.3275\s(Fo^2^)]/(4Fo^2^)'
_refine_ls_weighting_scheme calc
_refine_ls_wR_factor_ref 0.0893
_reflns_number_gt 3492
_reflns_number_total 4403
_reflns_threshold_expression F^2^>2.0\s(F^2^)
_cod_data_source_file om1001809_si_002.cif
_cod_data_source_block '__Ir5c'
_cod_original_cell_volume 1963.1(7)
_cod_original_formula_sum 'C16 H23 Cl F3 Ir N2 O2 S '
_cod_database_code 4065879

loop_
_symmetry_equiv_pos_site_id
_symmetry_equiv_pos_as_xyz
1 +X,+Y,+Z
2 -X,1/2+Y,1/2-Z
3 -X,-Y,-Z
4 +X,1/2-Y,1/2+Z

loop_
_atom_site_label
_atom_site_type_symbol
_atom_site_fract_x
_atom_site_fract_y
_atom_site_fract_z
_atom_site_U_iso_or_equiv
_atom_site_adp_type
_atom_site_occupancy
_atom_site_symmetry_multiplicity
_atom_site_calc_flag
_atom_site_refinement_flags
Ir(1) Ir 0.25757(2) 0.86856(2) 0.674500(10) 0.01418(5) Uani 1.00 1 d .
Cl(1) Cl 0.29363(14) 0.61447(14) 0.72063(7) 0.0284(3) Uani 1.00 1 d .
S(1) S 0.25810(12) 0.81031(17) 0.51680(6) 0.0257(3) Uani 1.00 1 d .
F(1) F 0.4266(3) 0.7055(5) 0.44912(19) 0.0516(12) Uani 1.00 1 d .
F(2) F 0.3190(3) 0.5262(4) 0.4865(2) 0.0527(12) Uani 1.00 1 d .
F(3) F 0.4549(3) 0.6422(4) 0.55193(19) 0.0476(11) Uani 1.00 1 d .
O(1) O 0.3278(3) 0.9494(5) 0.52611(18) 0.0288(10) Uani 1.00 1 d .
O(2) O 0.1730(3) 0.7964(6) 0.45865(19) 0.0427(12) Uani 1.00 1 d .
N(1) N 0.2075(4) 0.7600(5) 0.5809(2) 0.0227(10) Uani 1.00 1 d .
N(2) N 0.4336(3) 0.8686(4) 0.6569(2) 0.0193(10) Uani 1.00 1 d .
C(1) C 0.3717(5) 0.6625(8) 0.5006(2) 0.0377(16) Uani 1.00 1 d .
C(2) C 0.1188(5) 0.6304(6) 0.5749(3) 0.0347(16) Uani 1.00 1 d .
C(3) C 0.0024(8) 0.6716(10) 0.5985(5) 0.071(2) Uani 1.00 1 d .
C(4) C -0.0458(8) 0.8137(13) 0.5895(4) 0.037(2) Uani 0.62 1 d P
C(5) C -0.0397(5) 0.9210(7) 0.6561(4) 0.049(2) Uani 1.00 1 d .
C(6) C 0.0858(4) 0.9730(5) 0.6846(2) 0.0260(13) Uani 1.00 1 d .
C(7) C 0.1478(5) 0.9371(6) 0.7490(2) 0.0304(14) Uani 1.00 1 d .
C(8) C 0.2605(5) 1.0166(5) 0.7577(2) 0.0271(13) Uani 1.00 1 d .
C(9) C 0.2674(4) 1.1104(5) 0.7000(2) 0.0210(11) Uani 1.00 1 d .
C(10) C 0.1610(4) 1.0827(5) 0.6547(2) 0.0197(11) Uani 1.00 1 d .
C(11) C 0.0990(9) 0.8332(8) 0.7975(4) 0.061(2) Uani 1.00 1 d .
C(12) C 0.3525(7) 1.0116(7) 0.8188(2) 0.0503(19) Uani 1.00 1 d .
C(13) C 0.3686(5) 1.2154(6) 0.6875(3) 0.0322(14) Uani 1.00 1 d .
C(14) C 0.1281(4) 1.1616(6) 0.5899(2) 0.0245(12) Uani 1.00 1 d .
C(15) C 0.5279(4) 0.8938(6) 0.6439(2) 0.0224(12) Uani 1.00 1 d .
C(16) C 0.6453(5) 0.9300(7) 0.6243(3) 0.0355(16) Uani 1.00 1 d .
C(17) C -0.0447(12) 0.7415(15) 0.6563(7) 0.026(3) Uani 0.38 1 d P
H(1) H 0.1031 0.6016 0.5300 0.041 Uiso 1.00 1 c R
H(2) H 0.1533 0.5452 0.5998 0.041 Uiso 1.00 1 c R
H(3) H -0.0559 0.6008 0.5783 0.089 Uiso 1.00 1 c R
H(4) H 0.0132 0.6549 0.6446 0.089 Uiso 1.00 1 c R
H(5) H -0.0037 0.8661 0.5586 0.044 Uiso 1.00 1 c R
H(6) H -0.1282 0.8023 0.5720 0.044 Uiso 1.00 1 c R
H(7) H -0.0871 1.0110 0.6455 0.061 Uiso 1.00 1 c R
H(8) H -0.0734 0.8633 0.6887 0.062 Uiso 1.00 1 c R
H(9) H 0.0221 0.7953 0.7794 0.079 Uiso 1.00 1 c R
H(10) H 0.0915 0.8891 0.8367 0.079 Uiso 1.00 1 c R
H(11) H 0.1528 0.7487 0.8072 0.079 Uiso 1.00 1 c R
H(12) H 0.3245 0.9435 0.8500 0.058 Uiso 1.00 1 c R
H(13) H 0.3630 1.1122 0.8373 0.058 Uiso 1.00 1 c R
H(14) H 0.4275 0.9751 0.8075 0.058 Uiso 1.00 1 c R
H(15) H 0.4292 1.2136 0.7244 0.039 Uiso 1.00 1 c R
H(16) H 0.3389 1.3179 0.6807 0.039 Uiso 1.00 1 c R
H(17) H 0.4022 1.1816 0.6496 0.039 Uiso 1.00 1 c R
H(18) H 0.1910 1.2307 0.5821 0.029 Uiso 1.00 1 c R
H(19) H 0.0553 1.2181 0.5908 0.029 Uiso 1.00 1 c R
H(20) H 0.1171 1.0868 0.5557 0.029 Uiso 1.00 1 c R
H(21) H 0.6745 0.8430 0.6028 0.043 Uiso 1.00 1 c R
H(22) H 0.7001 0.9546 0.6622 0.043 Uiso 1.00 1 c R
H(23) H 0.6383 1.0159 0.5952 0.043 Uiso 1.00 1 c R

loop_
_atom_site_aniso_label
_atom_site_aniso_U_11
_atom_site_aniso_U_22
_atom_site_aniso_U_33
_atom_site_aniso_U_12
_atom_site_aniso_U_13
_atom_site_aniso_U_23
Ir(1) 0.01672(12) 0.01290(12) 0.01304(11) 0.00315(6) 0.00239(7) -0.00003(6)
Cl(1) 0.0421(7) 0.0161(5) 0.0274(6) 0.0080(5) 0.0051(5) 0.0045(4)
S(1) 0.0244(6) 0.0372(7) 0.0146(5) 0.0098(5) -0.0013(4) -0.0044(5)
F(1) 0.040(2) 0.078(3) 0.038(2) 0.009(2) 0.0118(16) -0.025(2)
F(2) 0.048(2) 0.050(2) 0.059(2) 0.0128(19) 0.0048(19) -0.032(2)
F(3) 0.039(2) 0.060(2) 0.040(2) 0.0284(18) -0.0098(16) -0.0235(17)
O(1) 0.0271(19) 0.038(2) 0.0226(18) 0.0039(17) 0.0081(14) 0.0030(16)
O(2) 0.031(2) 0.075(3) 0.0197(19) 0.018(2) -0.0087(16) -0.010(2)
N(1) 0.022(2) 0.023(2) 0.022(2) -0.0008(16) -0.0001(16) -0.0065(17)
N(2) 0.016(2) 0.020(2) 0.021(2) 0.0029(15) -0.0003(15) -0.0040(15)
C(1) 0.034(3) 0.051(3) 0.025(2) 0.016(2) -0.006(2) -0.014(2)
C(2) 0.032(3) 0.037(3) 0.033(3) -0.012(2) -0.006(2) -0.003(2)
C(3) 0.064(5) 0.072(5) 0.088(6) -0.051(4) 0.048(4) -0.047(5)
C(4) 0.017(4) 0.059(6) 0.033(5) -0.012(4) -0.001(3) 0.004(4)
C(5) 0.022(2) 0.031(3) 0.101(6) 0.000(2) 0.029(3) -0.005(3)
C(6) 0.023(2) 0.017(2) 0.041(3) 0.0072(19) 0.019(2) 0.004(2)
C(7) 0.049(3) 0.017(2) 0.030(2) 0.014(2) 0.025(2) 0.005(2)
C(8) 0.050(3) 0.017(2) 0.013(2) 0.007(2) 0.000(2) -0.0036(18)
C(9) 0.030(2) 0.010(2) 0.024(2) 0.0032(18) 0.0032(19) -0.0020(18)
C(10) 0.020(2) 0.015(2) 0.026(2) 0.0050(18) 0.0089(18) 0.0029(19)
C(11) 0.107(7) 0.027(3) 0.062(4) 0.007(3) 0.065(5) 0.012(3)
C(12) 0.091(5) 0.035(3) 0.018(2) 0.017(3) -0.018(3) 0.001(2)
C(13) 0.035(3) 0.017(2) 0.044(3) -0.003(2) 0.004(2) -0.006(2)
C(14) 0.024(2) 0.024(2) 0.025(2) 0.010(2) 0.000(2) 0.005(2)
C(15) 0.025(2) 0.025(2) 0.017(2) 0.001(2) 0.0025(19) 0.0006(19)
C(16) 0.034(3) 0.039(3) 0.035(3) -0.006(2) 0.010(2) -0.000(2)
C(17) 0.021(6) 0.019(6) 0.038(7) -0.008(5) 0.007(5) -0.012(5)

loop_
_atom_type_symbol
_atom_type_description
_atom_type_scat_dispersion_real
_atom_type_scat_dispersion_imag
_atom_type_scat_source
C C 0.003 0.002
;
International Tables for Crystallography
(1992, Vol. C, Tables 4.2.6.8 and 6.1.1.4)
;
H H 0.000 0.000
;
International Tables for Crystallography
(1992, Vol. C, Table 6.1.1.4)
;
Cl Cl 0.148 0.159
;
International Tables for Crystallography
(1992, Vol. C, Tables 4.2.6.8 and 6.1.1.4)
;
F F 0.017 0.010
;
International Tables for Crystallography
(1992, Vol. C, Tables 4.2.6.8 and 6.1.1.4)
;
Ir Ir -1.444 7.990
;
International Tables for Crystallography
(1992, Vol. C, Tables 4.2.6.8 and 6.1.1.4)
;
N N 0.006 0.003
;
International Tables for Crystallography
(1992, Vol. C, Tables 4.2.6.8 and 6.1.1.4)
;
O O 0.011 0.006
;
International Tables for Crystallography
(1992, Vol. C, Tables 4.2.6.8 and 6.1.1.4)
;
S S 0.125 0.123
;
International Tables for Crystallography
(1992, Vol. C, Tables 4.2.6.8 and 6.1.1.4)
;

loop_
_geom_angle_atom_site_label_1
_geom_angle_atom_site_label_2
_geom_angle_atom_site_label_3
_geom_angle
_geom_angle_publ_flag
Cl(1) Ir(1) N(1) 87.99(11) yes
Cl(1) Ir(1) N(2) 87.28(11) yes
Cl(1) Ir(1) C(6) 116.89(14) yes
Cl(1) Ir(1) C(7) 93.07(14) yes
Cl(1) Ir(1) C(8) 104.34(13) yes
Cl(1) Ir(1) C(9) 142.14(14) yes
Cl(1) Ir(1) C(10) 155.99(14) yes
N(1) Ir(1) N(2) 89.43(16) yes
N(1) Ir(1) C(6) 97.72(18) yes
N(1) Ir(1) C(7) 130.24(19) yes
N(1) Ir(1) C(8) 162.79(19) yes
N(1) Ir(1) C(9) 129.85(17) yes
N(1) Ir(1) C(10) 97.98(17) yes
N(2) Ir(1) C(6) 154.87(17) yes
N(2) Ir(1) C(7) 140.33(19) yes
N(2) Ir(1) C(8) 102.9(2) yes
N(2) Ir(1) C(9) 91.25(18) yes
N(2) Ir(1) C(10) 115.87(17) yes
C(6) Ir(1) C(7) 39.2(2) yes
C(6) Ir(1) C(8) 66.1(2) yes
C(6) Ir(1) C(9) 65.71(19) yes
C(6) Ir(1) C(10) 39.39(19) yes
C(7) Ir(1) C(8) 38.8(2) yes
C(7) Ir(1) C(9) 65.1(2) yes
C(7) Ir(1) C(10) 65.3(2) yes
C(8) Ir(1) C(9) 39.44(19) yes
C(8) Ir(1) C(10) 65.96(19) yes
C(9) Ir(1) C(10) 38.88(18) yes
O(1) S(1) O(2) 118.3(2) yes
O(1) S(1) N(1) 111.7(2) yes
O(1) S(1) C(1) 103.3(2) yes
O(2) S(1) N(1) 114.0(2) yes
O(2) S(1) C(1) 100.9(2) yes
N(1) S(1) C(1) 106.7(2) yes
Ir(1) N(1) S(1) 123.5(2) yes
Ir(1) N(1) C(2) 119.9(3) yes
S(1) N(1) C(2) 116.6(3) yes
Ir(1) N(2) C(15) 168.4(3) yes
S(1) C(1) F(1) 109.9(4) yes
S(1) C(1) F(2) 110.7(4) yes
S(1) C(1) F(3) 112.0(4) yes
F(1) C(1) F(2) 107.9(5) yes
F(1) C(1) F(3) 108.6(5) yes
F(2) C(1) F(3) 107.6(5) yes
N(1) C(2) C(3) 113.1(5) yes
C(2) C(3) C(4) 121.7(8) yes
C(2) C(3) C(17) 140.3(8) yes
C(4) C(3) C(17) 64.0(8) yes
C(3) C(4) C(5) 115.3(7) yes
C(3) C(4) C(17) 62.5(8) yes
C(5) C(4) C(17) 58.9(6) yes
C(4) C(5) C(6) 115.3(5) yes
C(4) C(5) C(17) 56.0(7) yes
C(6) C(5) C(17) 109.1(6) yes
Ir(1) C(6) C(5) 129.0(4) yes
Ir(1) C(6) C(7) 70.6(3) yes
Ir(1) C(6) C(10) 70.4(2) yes
C(5) C(6) C(7) 126.9(5) yes
C(5) C(6) C(10) 125.8(5) yes
C(7) C(6) C(10) 106.9(4) yes
Ir(1) C(7) C(6) 70.2(3) yes
Ir(1) C(7) C(8) 69.6(3) yes
Ir(1) C(7) C(11) 126.5(4) yes
C(6) C(7) C(8) 109.0(4) yes
C(6) C(7) C(11) 124.5(5) yes
C(8) C(7) C(11) 126.6(5) yes
Ir(1) C(8) C(7) 71.6(3) yes
Ir(1) C(8) C(9) 71.1(2) yes
Ir(1) C(8) C(12) 125.8(4) yes
C(7) C(8) C(9) 107.7(4) yes
C(7) C(8) C(12) 125.8(5) yes
C(9) C(8) C(12) 126.4(5) yes
Ir(1) C(9) C(8) 69.4(2) yes
Ir(1) C(9) C(10) 70.6(2) yes
Ir(1) C(9) C(13) 124.3(3) yes
C(8) C(9) C(10) 108.2(4) yes
C(8) C(9) C(13) 126.8(4) yes
C(10) C(9) C(13) 124.9(4) yes
Ir(1) C(10) C(6) 70.2(2) yes
Ir(1) C(10) C(9) 70.5(2) yes
Ir(1) C(10) C(14) 128.2(3) yes
C(6) C(10) C(9) 108.1(4) yes
C(6) C(10) C(14) 125.6(4) yes
C(9) C(10) C(14) 126.2(4) yes
N(2) C(15) C(16) 177.1(5) yes
C(3) C(17) C(4) 53.5(7) yes
C(3) C(17) C(5) 112.9(10) yes
C(4) C(17) C(5) 65.1(7) yes
N(1) C(2) H(1) 108.5 no
N(1) C(2) H(2) 108.5 no
C(3) C(2) H(1) 108.5 no
C(3) C(2) H(2) 108.8 no
H(1) C(2) H(2) 109.5 no
C(2) C(3) H(3) 106.4 no
C(2) C(3) H(4) 106.3 no
C(4) C(3) H(3) 106.8 no
C(4) C(3) H(4) 105.9 no
C(17) C(3) H(3) 108.7 no
C(17) C(3) H(4) 43.9 no
H(3) C(3) H(4) 109.5 no
C(3) C(4) H(5) 107.7 no
C(3) C(4) H(6) 108.0 no
C(5) C(4) H(5) 108.3 no
C(5) C(4) H(6) 108.0 no
C(17) C(4) H(5) 149.1 no
C(17) C(4) H(6) 101.4 no
H(5) C(4) H(6) 109.5 no
C(4) C(5) H(7) 107.9 no
C(4) C(5) H(8) 108.1 no
C(6) C(5) H(7) 107.8 no
C(6) C(5) H(8) 108.2 no
C(17) C(5) H(7) 143.1 no
C(17) C(5) H(8) 57.0 no
H(7) C(5) H(8) 109.5 no
C(7) C(11) H(9) 109.5 no
C(7) C(11) H(10) 109.7 no
C(7) C(11) H(11) 109.2 no
H(9) C(11) H(10) 109.5 no
H(9) C(11) H(11) 109.5 no
H(10) C(11) H(11) 109.5 no
C(8) C(12) H(12) 109.1 no
C(8) C(12) H(13) 109.9 no
C(8) C(12) H(14) 109.4 no
H(12) C(12) H(13) 109.5 no
H(12) C(12) H(14) 109.5 no
H(13) C(12) H(14) 109.5 no
C(9) C(13) H(15) 109.3 no
C(9) C(13) H(16) 109.4 no
C(9) C(13) H(17) 109.7 no
H(15) C(13) H(16) 109.5 no
H(15) C(13) H(17) 109.5 no
H(16) C(13) H(17) 109.5 no
C(10) C(14) H(18) 109.3 no
C(10) C(14) H(19) 109.2 no
C(10) C(14) H(20) 109.9 no
H(18) C(14) H(19) 109.5 no
H(18) C(14) H(20) 109.5 no
H(19) C(14) H(20) 109.5 no
C(15) C(16) H(21) 109.4 no
C(15) C(16) H(22) 109.4 no
C(15) C(16) H(23) 109.6 no
H(21) C(16) H(22) 109.5 no
H(21) C(16) H(23) 109.5 no
H(22) C(16) H(23) 109.5 no
C(3) C(17) H(4) 39.5 no
C(3) C(17) H(8) 150.3 no
C(4) C(17) H(4) 91.4 no
C(4) C(17) H(8) 98.9 no
C(5) C(17) H(4) 134.2 no
C(5) C(17) H(8) 37.6 no
H(4) C(17) H(8) 154.0 no
C(3) H(4) C(17) 96.6 no
C(5) H(8) C(17) 85.4 no

loop_
_geom_bond_atom_site_label_1
_geom_bond_atom_site_label_2
_geom_bond_distance
_geom_bond_publ_flag
Ir(1) Cl(1) 2.4048(12) yes
Ir(1) N(1) 2.147(4) yes
Ir(1) N(2) 2.041(4) yes
Ir(1) C(6) 2.152(5) yes
Ir(1) C(7) 2.158(6) yes
Ir(1) C(8) 2.131(5) yes
Ir(1) C(9) 2.154(4) yes
Ir(1) C(10) 2.155(4) yes
S(1) O(1) 1.431(4) yes
S(1) O(2) 1.434(3) yes
S(1) N(1) 1.557(4) yes
S(1) C(1) 1.858(6) yes
F(1) C(1) 1.338(7) yes
F(2) C(1) 1.332(8) yes
F(3) C(1) 1.326(6) yes
N(1) C(2) 1.489(7) yes
N(2) C(15) 1.139(7) yes
C(2) C(3) 1.486(11) yes
C(3) C(4) 1.344(14) yes
C(3) C(17) 1.484(18) yes
C(4) C(5) 1.645(13) yes
C(4) C(17) 1.504(17) yes
C(5) C(6) 1.517(8) yes
C(5) C(17) 1.552(15) yes
C(6) C(7) 1.446(7) yes
C(6) C(10) 1.451(7) yes
C(7) C(8) 1.425(8) yes
C(7) C(11) 1.493(10) yes
C(8) C(9) 1.446(7) yes
C(8) C(12) 1.518(8) yes
C(9) C(10) 1.434(6) yes
C(9) C(13) 1.496(7) yes
C(10) C(14) 1.499(7) yes
C(15) C(16) 1.451(8) yes
C(2) H(1) 0.950 no
C(2) H(2) 0.950 no
C(3) H(3) 0.950 no
C(3) H(4) 0.950 no
C(4) H(5) 0.950 no
C(4) H(6) 0.950 no
C(5) H(7) 0.950 no
C(5) H(8) 0.950 no
C(11) H(9) 0.950 no
C(11) H(10) 0.950 no
C(11) H(11) 0.950 no
C(12) H(12) 0.950 no
C(12) H(13) 0.950 no
C(12) H(14) 0.950 no
C(13) H(15) 0.950 no
C(13) H(16) 0.950 no
C(13) H(17) 0.950 no
C(14) H(18) 0.950 no
C(14) H(19) 0.950 no
C(14) H(20) 0.950 no
C(16) H(21) 0.950 no
C(16) H(22) 0.950 no
C(16) H(23) 0.950 no
C(17) H(4) 1.036 no
C(17) H(8) 1.306 no

loop_
_geom_contact_atom_site_label_1
_geom_contact_atom_site_label_2
_geom_contact_distance
_geom_contact_site_symmetry_2
Cl(1) C(16) 3.547(6) 2_646
F(1) F(2) 3.588(5) 3_666
F(1) F(3) 3.284(6) 3_666
F(1) C(12) 3.285(7) 4_564
F(1) C(16) 3.540(8) 3_676
F(2) F(1) 3.588(5) 3_666
F(2) F(3) 3.099(6) 3_666
F(2) C(12) 3.521(7) 4_564
F(3) F(1) 3.284(6) 3_666
F(3) F(2) 3.099(6) 3_666
F(3) F(3) 3.483(5) 3_666
F(3) C(1) 3.516(7) 3_666
F(3) C(12) 3.391(7) 2_646
O(1) C(16) 3.307(7) 3_676
O(2) C(5) 3.584(8) 3_576
O(2) C(11) 3.491(9) 4_564
O(2) C(14) 3.402(6) 3_576
C(1) F(3) 3.516(7) 3_666
C(5) O(2) 3.584(8) 3_576
C(5) C(16) 3.495(8) 1_455
C(7) C(17) 3.547(15) 2_556
C(11) O(2) 3.491(9) 4_565
C(12) F(1) 3.285(7) 4_565
C(12) F(2) 3.521(7) 4_565
C(12) F(3) 3.391(7) 2_656
C(14) O(2) 3.402(6) 3_576
C(16) Cl(1) 3.547(6) 2_656
C(16) F(1) 3.540(8) 3_676
C(16) O(1) 3.307(7) 3_676
C(16) C(5) 3.495(8) 1_655
C(17) C(7) 3.547(15) 2_546
Cl(1) H(14) 3.453 2_646
Cl(1) H(15) 3.271 2_646
Cl(1) H(16) 2.756 1_545
Cl(1) H(22) 2.767 2_646
S(1) H(23) 3.089 3_676
F(1) H(12) 2.552 4_564
F(1) H(13) 3.591 4_564
F(1) H(14) 3.300 4_564
F(1) H(17) 3.112 3_676
F(1) H(23) 2.642 3_676
F(2) H(3) 3.257 3_566
F(2) H(12) 2.821 4_564
F(2) H(13) 3.379 4_564
F(3) H(12) 3.438 2_646
F(3) H(13) 2.864 2_646
F(3) H(14) 3.344 2_646
O(1) H(6) 3.535 3_576
O(1) H(21) 3.194 3_676
O(1) H(23) 2.582 3_676
O(2) H(5) 3.469 3_576
O(2) H(6) 3.549 3_576
O(2) H(7) 2.783 3_576
O(2) H(10) 3.015 4_564
O(2) H(11) 3.111 4_564
O(2) H(19) 2.625 3_576
O(2) H(20) 3.369 3_576
O(2) H(23) 2.978 3_676
N(2) H(13) 3.163 2_646
N(2) H(15) 3.022 2_646
C(1) H(12) 3.203 4_564
C(1) H(23) 3.398 3_676
C(2) H(18) 3.546 1_545
C(3) H(10) 3.029 2_546
C(4) H(20) 3.108 3_576
C(4) H(21) 3.177 1_455
C(4) H(22) 3.578 1_455
C(5) H(9) 3.490 2_556
C(5) H(11) 3.227 2_556
C(5) H(21) 3.309 1_455
C(5) H(22) 2.936 1_455
C(6) H(9) 3.158 2_556
C(6) H(11) 3.592 2_556
C(7) H(4) 3.538 2_556
C(10) H(9) 3.172 2_556
C(11) H(3) 3.519 2_556
C(11) H(4) 3.329 2_556
C(11) H(7) 3.029 2_546
C(11) H(19) 3.193 2_546
C(12) H(21) 3.316 2_656
C(13) H(14) 3.188 2_656
C(14) H(2) 3.331 1_565
C(14) H(5) 3.194 3_576
C(14) H(6) 3.337 3_576
C(14) H(9) 3.530 2_556
C(15) H(13) 2.726 2_646
C(15) H(15) 3.103 2_646
C(16) H(6) 3.072 1_655
C(16) H(7) 3.045 1_655
C(16) H(8) 3.300 1_655
C(16) H(13) 2.861 2_646
C(17) H(10) 3.096 2_546
C(17) H(21) 3.306 1_455
C(17) H(22) 3.406 1_455
H(1) H(1) 3.030 3_566
H(1) H(3) 2.823 3_566
H(1) H(18) 3.481 1_545
H(1) H(19) 3.256 3_576
H(2) C(14) 3.331 1_545
H(2) H(10) 3.446 2_546
H(2) H(16) 3.168 1_545
H(2) H(18) 2.781 1_545
H(2) H(19) 3.029 1_545
H(3) F(2) 3.257 3_566
H(3) C(11) 3.519 2_546
H(3) H(1) 2.823 3_566
H(3) H(10) 2.594 2_546
H(3) H(19) 3.530 1_545
H(4) C(7) 3.538 2_546
H(4) C(11) 3.329 2_546
H(4) H(9) 3.520 2_546
H(4) H(10) 2.627 2_546
H(5) O(2) 3.469 3_576
H(5) C(14) 3.194 3_576
H(5) H(5) 3.346 3_576
H(5) H(18) 3.448 3_576
H(5) H(19) 3.134 3_576
H(5) H(20) 2.554 3_576
H(6) O(1) 3.535 3_576
H(6) O(2) 3.549 3_576
H(6) C(14) 3.337 3_576
H(6) C(16) 3.072 1_455
H(6) H(18) 3.166 3_576
H(6) H(19) 3.542 3_576
H(6) H(20) 2.808 3_576
H(6) H(21) 2.391 1_455
H(6) H(22) 3.116 1_455
H(6) H(23) 3.276 1_455
H(7) O(2) 2.783 3_576
H(7) C(11) 3.029 2_556
H(7) C(16) 3.045 1_455
H(7) H(9) 2.941 2_556
H(7) H(10) 3.288 2_556
H(7) H(11) 2.423 2_556
H(7) H(21) 3.062 1_455
H(7) H(22) 2.490 1_455
H(7) H(23) 3.110 1_455
H(8) C(16) 3.300 1_455
H(8) H(11) 3.450 2_556
H(8) H(21) 3.132 1_455
H(8) H(22) 2.639 1_455
H(9) C(5) 3.490 2_546
H(9) C(6) 3.158 2_546
H(9) C(10) 3.172 2_546
H(9) C(14) 3.530 2_546
H(9) H(4) 3.520 2_556
H(9) H(7) 2.941 2_546
H(9) H(19) 2.975 2_546
H(10) O(2) 3.015 4_565
H(10) C(3) 3.029 2_556
H(10) C(17) 3.096 2_556
H(10) H(2) 3.446 2_556
H(10) H(3) 2.594 2_556
H(10) H(4) 2.627 2_556
H(10) H(7) 3.288 2_546
H(10) H(19) 2.773 2_546
H(11) O(2) 3.111 4_565
H(11) C(5) 3.227 2_546
H(11) C(6) 3.592 2_546
H(11) H(7) 2.423 2_546
H(11) H(8) 3.450 2_546
H(11) H(19) 3.324 2_546
H(11) H(22) 3.048 2_646
H(11) H(23) 3.510 2_646
H(12) F(1) 2.552 4_565
H(12) F(2) 2.821 4_565
H(12) F(3) 3.438 2_656
H(12) C(1) 3.203 4_565
H(12) H(21) 3.585 2_656
H(13) F(1) 3.591 4_565
H(13) F(2) 3.379 4_565
H(13) F(3) 2.864 2_656
H(13) N(2) 3.163 2_656
H(13) C(15) 2.726 2_656
H(13) C(16) 2.861 2_656
H(13) H(21) 2.406 2_656
H(13) H(22) 3.041 2_656
H(14) Cl(1) 3.453 2_656
H(14) F(1) 3.300 4_565
H(14) F(3) 3.344 2_656
H(14) C(13) 3.188 2_646
H(14) H(15) 2.890 2_646
H(14) H(16) 2.923 2_646
H(14) H(17) 3.225 2_646
H(15) Cl(1) 3.271 2_656
H(15) N(2) 3.022 2_656
H(15) C(15) 3.103 2_656
H(15) H(14) 2.890 2_656
H(15) H(22) 3.560 2_656
H(16) Cl(1) 2.756 1_565
H(16) H(2) 3.168 1_565
H(16) H(14) 2.923 2_656
H(16) H(22) 3.511 2_656
H(17) F(1) 3.112 3_676
H(17) H(14) 3.225 2_656
H(18) C(2) 3.546 1_565
H(18) H(1) 3.481 1_565
H(18) H(2) 2.781 1_565
H(18) H(5) 3.448 3_576
H(18) H(6) 3.166 3_576
H(19) O(2) 2.625 3_576
H(19) C(11) 3.193 2_556
H(19) H(1) 3.256 3_576
H(19) H(2) 3.029 1_565
H(19) H(3) 3.530 1_565
H(19) H(5) 3.134 3_576
H(19) H(6) 3.542 3_576
H(19) H(9) 2.975 2_556
H(19) H(10) 2.773 2_556
H(19) H(11) 3.324 2_556
H(20) O(2) 3.369 3_576
H(20) C(4) 3.108 3_576
H(20) H(5) 2.554 3_576
H(20) H(6) 2.808 3_576
H(20) H(20) 3.580 3_576
H(21) O(1) 3.194 3_676
H(21) C(4) 3.177 1_655
H(21) C(5) 3.309 1_655
H(21) C(12) 3.316 2_646
H(21) C(17) 3.306 1_655
H(21) H(6) 2.391 1_655
H(21) H(7) 3.062 1_655
H(21) H(8) 3.132 1_655
H(21) H(12) 3.585 2_646
H(21) H(13) 2.406 2_646
H(22) Cl(1) 2.767 2_656
H(22) C(4) 3.578 1_655
H(22) C(5) 2.936 1_655
H(22) C(17) 3.406 1_655
H(22) H(6) 3.116 1_655
H(22) H(7) 2.490 1_655
H(22) H(8) 2.639 1_655
H(22) H(11) 3.048 2_656
H(22) H(13) 3.041 2_646
H(22) H(15) 3.560 2_646
H(22) H(16) 3.511 2_646
H(23) S(1) 3.089 3_676
H(23) F(1) 2.642 3_676
H(23) O(1) 2.582 3_676
H(23) O(2) 2.978 3_676
H(23) C(1) 3.398 3_676
H(23) H(6) 3.276 1_655
H(23) H(7) 3.110 1_655
H(23) H(11) 3.510 2_656

loop_
_geom_torsion_atom_site_label_1
_geom_torsion_atom_site_label_2
_geom_torsion_atom_site_label_3
_geom_torsion_atom_site_label_4
_geom_torsion
Cl(1) Ir(1) N(1) S(1) -131.0(2)
Cl(1) Ir(1) N(1) C(2) 49.8(3)
Cl(1) Ir(1) N(2) C(15) -174(2)
Cl(1) Ir(1) C(6) C(5) -64.1(6)
Cl(1) Ir(1) C(6) C(7) 58.2(3)
Cl(1) Ir(1) C(6) C(10) 175.2(2)
Cl(1) Ir(1) C(7) C(6) -130.6(2)
Cl(1) Ir(1) C(7) C(8) 109.2(2)
Cl(1) Ir(1) C(7) C(11) -11.8(5)
Cl(1) Ir(1) C(8) C(7) -76.7(2)
Cl(1) Ir(1) C(8) C(9) 166.4(2)
Cl(1) Ir(1) C(8) C(12) 44.7(5)
Cl(1) Ir(1) C(9) C(8) -21.8(4)
Cl(1) Ir(1) C(9) C(10) -140.9(2)
Cl(1) Ir(1) C(9) C(13) 99.5(4)
Cl(1) Ir(1) C(10) C(6) -10.7(5)
Cl(1) Ir(1) C(10) C(9) 107.9(3)
Cl(1) Ir(1) C(10) C(14) -130.9(3)
N(1) Ir(1) N(2) C(15) 98(2)
N(2) Ir(1) N(1) S(1) -43.7(2)
N(2) Ir(1) N(1) C(2) 137.1(3)
N(1) Ir(1) C(6) C(5) 27.6(5)
N(1) Ir(1) C(6) C(7) 149.9(3)
N(1) Ir(1) C(6) C(10) -93.2(2)
C(6) Ir(1) N(1) S(1) 112.1(3)
C(6) Ir(1) N(1) C(2) -67.1(4)
N(1) Ir(1) C(7) C(6) -40.6(3)
N(1) Ir(1) C(7) C(8) -160.8(2)
N(1) Ir(1) C(7) C(11) 78.2(6)
C(7) Ir(1) N(1) S(1) 136.7(2)
C(7) Ir(1) N(1) C(2) -42.5(4)
N(1) Ir(1) C(8) C(7) 58.0(7)
N(1) Ir(1) C(8) C(9) -58.9(7)
N(1) Ir(1) C(8) C(12) 179.3(5)
C(8) Ir(1) N(1) S(1) 92.6(7)
C(8) Ir(1) N(1) C(2) -86.7(7)
N(1) Ir(1) C(9) C(8) 160.7(3)
N(1) Ir(1) C(9) C(10) 41.6(4)
N(1) Ir(1) C(9) C(13) -78.0(4)
C(9) Ir(1) N(1) S(1) 47.5(4)
C(9) Ir(1) N(1) C(2) -131.8(3)
N(1) Ir(1) C(10) C(6) 92.5(3)
N(1) Ir(1) C(10) C(9) -149.0(3)
N(1) Ir(1) C(10) C(14) -27.8(4)
C(10) Ir(1) N(1) S(1) 72.4(3)
C(10) Ir(1) N(1) C(2) -106.9(3)
N(2) Ir(1) C(6) C(5) 132.9(5)
N(2) Ir(1) C(6) C(7) -104.7(4)
N(2) Ir(1) C(6) C(10) 12.2(5)
C(6) Ir(1) N(2) C(15) -9(2)
N(2) Ir(1) C(7) C(6) 140.0(3)
N(2) Ir(1) C(7) C(8) 19.8(4)
N(2) Ir(1) C(7) C(11) -101.2(6)
C(7) Ir(1) N(2) C(15) -82(2)
N(2) Ir(1) C(8) C(7) -167.2(2)
N(2) Ir(1) C(8) C(9) 75.9(3)
N(2) Ir(1) C(8) C(12) -45.8(5)
C(8) Ir(1) N(2) C(15) -70(2)
N(2) Ir(1) C(9) C(8) -109.0(3)
N(2) Ir(1) C(9) C(10) 131.9(3)
N(2) Ir(1) C(9) C(13) 12.3(4)
C(9) Ir(1) N(2) C(15) -32(2)
N(2) Ir(1) C(10) C(6) -174.3(2)
N(2) Ir(1) C(10) C(9) -55.7(3)
N(2) Ir(1) C(10) C(14) 65.5(4)
C(10) Ir(1) N(2) C(15) -0.5(17)
C(6) Ir(1) C(7) C(8) -120.2(4)
C(6) Ir(1) C(7) C(11) 118.8(7)
C(7) Ir(1) C(6) C(5) -122.3(6)
C(7) Ir(1) C(6) C(10) 116.9(4)
C(6) Ir(1) C(8) C(7) 36.7(3)
C(6) Ir(1) C(8) C(9) -80.2(3)
C(6) Ir(1) C(8) C(12) 158.1(5)
C(8) Ir(1) C(6) C(5) -158.7(6)
C(8) Ir(1) C(6) C(7) -36.3(3)
C(8) Ir(1) C(6) C(10) 80.6(3)
C(6) Ir(1) C(9) C(8) 81.4(3)
C(6) Ir(1) C(9) C(10) -37.7(3)
C(6) Ir(1) C(9) C(13) -157.4(5)
C(9) Ir(1) C(6) C(5) 158.0(6)
C(9) Ir(1) C(6) C(7) -79.7(3)
C(9) Ir(1) C(6) C(10) 37.2(2)
C(6) Ir(1) C(10) C(9) 118.5(4)
C(6) Ir(1) C(10) C(14) -120.3(5)
C(10) Ir(1) C(6) C(5) 120.7(6)
C(10) Ir(1) C(6) C(7) -116.9(4)
C(7) Ir(1) C(8) C(9) -116.9(4)
C(7) Ir(1) C(8) C(12) 121.4(6)
C(8) Ir(1) C(7) C(6) 120.2(4)
C(8) Ir(1) C(7) C(11) -121.0(7)
C(7) Ir(1) C(9) C(8) 38.1(3)
C(7) Ir(1) C(9) C(10) -81.0(3)
C(7) Ir(1) C(9) C(13) 159.3(5)
C(9) Ir(1) C(7) C(6) 81.5(3)
C(9) Ir(1) C(7) C(8) -38.7(2)
C(9) Ir(1) C(7) C(11) -159.7(6)
C(7) Ir(1) C(10) C(6) -38.3(3)
C(7) Ir(1) C(10) C(9) 80.2(3)
C(7) Ir(1) C(10) C(14) -158.6(5)
C(10) Ir(1) C(7) C(6) 38.5(2)
C(10) Ir(1) C(7) C(8) -81.7(3)
C(10) Ir(1) C(7) C(11) 157.3(6)
C(8) Ir(1) C(9) C(10) -119.1(4)
C(8) Ir(1) C(9) C(13) 121.2(5)
C(9) Ir(1) C(8) C(7) 116.9(4)
C(9) Ir(1) C(8) C(12) -121.7(6)
C(8) Ir(1) C(10) C(6) -81.1(3)
C(8) Ir(1) C(10) C(9) 37.4(3)
C(8) Ir(1) C(10) C(14) 158.6(5)
C(10) Ir(1) C(8) C(7) 80.0(3)
C(10) Ir(1) C(8) C(9) -36.9(3)
C(10) Ir(1) C(8) C(12) -158.7(5)
C(9) Ir(1) C(10) C(6) -118.5(4)
C(9) Ir(1) C(10) C(14) 121.2(5)
C(10) Ir(1) C(9) C(8) 119.1(4)
C(10) Ir(1) C(9) C(13) -119.7(5)
O(1) S(1) N(1) Ir(1) -8.0(3)
O(1) S(1) N(1) C(2) 171.2(3)
O(1) S(1) C(1) F(1) -56.8(4)
O(1) S(1) C(1) F(2) -175.9(3)
O(1) S(1) C(1) F(3) 64.0(4)
O(2) S(1) N(1) Ir(1) -145.4(3)
O(2) S(1) N(1) C(2) 33.8(4)
O(2) S(1) C(1) F(1) 65.9(4)
O(2) S(1) C(1) F(2) -53.2(4)
O(2) S(1) C(1) F(3) -173.3(4)
N(1) S(1) C(1) F(1) -174.7(3)
N(1) S(1) C(1) F(2) 66.2(4)
N(1) S(1) C(1) F(3) -53.9(5)
C(1) S(1) N(1) Ir(1) 104.1(3)
C(1) S(1) N(1) C(2) -76.6(4)
Ir(1) N(1) C(2) C(3) 55.5(6)
S(1) N(1) C(2) C(3) -123.8(5)
Ir(1) N(2) C(15) C(16) -42(12)
N(1) C(2) C(3) C(4) 36.2(10)
N(1) C(2) C(3) C(17) -50.2(15)
C(2) C(3) C(4) C(5) -107.8(9)
C(2) C(3) C(4) C(17) -134.9(10)
C(2) C(3) C(17) C(4) 109.1(14)
C(2) C(3) C(17) C(5) 80.8(15)
C(4) C(3) C(17) C(5) -28.3(8)
C(17) C(3) C(4) C(5) 27.1(8)
C(3) C(4) C(5) C(6) 68.6(10)
C(3) C(4) C(5) C(17) -28.2(9)
C(3) C(4) C(17) C(5) 151.2(8)
C(5) C(4) C(17) C(3) -151.2(8)
C(17) C(4) C(5) C(6) 96.8(8)
C(4) C(5) C(6) Ir(1) -24.3(9)
C(4) C(5) C(6) C(7) -118.6(7)
C(4) C(5) C(6) C(10) 68.7(8)
C(4) C(5) C(17) C(3) 24.8(7)
C(6) C(5) C(17) C(3) -83.3(10)
C(6) C(5) C(17) C(4) -108.1(7)
C(17) C(5) C(6) Ir(1) 36.3(10)
C(17) C(5) C(6) C(7) -58.0(10)
C(17) C(5) C(6) C(10) 129.3(8)
Ir(1) C(6) C(7) C(8) 58.9(4)
Ir(1) C(6) C(7) C(11) -121.2(6)
Ir(1) C(6) C(10) C(9) -60.6(3)
Ir(1) C(6) C(10) C(14) 123.5(5)
C(5) C(6) C(7) Ir(1) 124.8(5)
C(5) C(6) C(7) C(8) -176.3(5)
C(5) C(6) C(7) C(11) 3.5(9)
C(5) C(6) C(10) Ir(1) -124.5(5)
C(5) C(6) C(10) C(9) 174.8(5)
C(5) C(6) C(10) C(14) -1.1(8)
C(7) C(6) C(10) Ir(1) 61.5(3)
C(7) C(6) C(10) C(9) 0.9(5)
C(7) C(6) C(10) C(14) -175.0(4)
C(10) C(6) C(7) Ir(1) -61.4(3)
C(10) C(6) C(7) C(8) -2.5(6)
C(10) C(6) C(7) C(11) 177.4(5)
Ir(1) C(7) C(8) C(9) 62.4(3)
Ir(1) C(7) C(8) C(12) -121.4(5)
C(6) C(7) C(8) Ir(1) -59.3(3)
C(6) C(7) C(8) C(9) 3.1(6)
C(6) C(7) C(8) C(12) 179.3(5)
C(11) C(7) C(8) Ir(1) 120.9(6)
C(11) C(7) C(8) C(9) -176.7(6)
C(11) C(7) C(8) C(12) -0.5(9)
Ir(1) C(8) C(9) C(10) 60.2(3)
Ir(1) C(8) C(9) C(13) -118.1(5)
C(7) C(8) C(9) Ir(1) -62.7(3)
C(7) C(8) C(9) C(10) -2.5(6)
C(7) C(8) C(9) C(13) 179.2(5)
C(12) C(8) C(9) Ir(1) 121.1(6)
C(12) C(8) C(9) C(10) -178.7(5)
C(12) C(8) C(9) C(13) 3.0(9)
Ir(1) C(9) C(10) C(6) 60.4(3)
Ir(1) C(9) C(10) C(14) -123.7(5)
C(8) C(9) C(10) Ir(1) -59.5(3)
C(8) C(9) C(10) C(6) 1.0(5)
C(8) C(9) C(10) C(14) 176.8(4)
C(13) C(9) C(10) Ir(1) 118.9(5)
C(13) C(9) C(10) C(6) 179.3(4)
C(13) C(9) C(10) C(14) -4.8(8)
